data_7112160
loop_
_publ_author_name
'Sudip Kumar Ghosh'
'Masatoshi Ishida'
'Jiazhu Li'
'Won-Young Cha'
'Vincent M. Lynch'
'Dongho Kim'
'Jonathan L. Sessler'

_publ_section_title
;
 Synthesis and anion binding studies of o-phenylenevinylene-bridged
 tetrapyrrolic macrocycle as an expanded analogue of calix[4]pyrrole
;
_journal_name_full Chem.Commun.
_journal_page_first 3753
_journal_paper_doi 10.1039/c4cc00686k
_journal_volume 50
_journal_year 2014
_chemical_formula_moiety 'C56 H44 N4, 4 C2 H3 N, 2 C4 H8 O'
_chemical_formula_sum 'C72 H72 N8 O2'
_chemical_formula_weight 1081.37
_space_group_crystal_system monoclinic
_space_group_IT_number 14
_space_group_name_Hall '-P 2ybc'
_space_group_name_H-M_alt 'P 1 21/c 1'
_symmetry_space_group_name_Hall '-P 2ybc'
_symmetry_space_group_name_H-M 'P 1 21/c 1'
_atom_sites_solution_hydrogens geom
_audit_creation_method SHELXL-2013
_cell_angle_alpha 90
_cell_angle_beta 90.182(4)
_cell_angle_gamma 90
_cell_formula_units_Z 4
_cell_length_a 16.3594(12)
_cell_length_b 16.2083(13)
_cell_length_c 24.658(2)
_cell_measurement_reflns_used 9560
_cell_measurement_temperature 100
_cell_measurement_theta_max 74.12
_cell_measurement_theta_min 2.70
_cell_volume 6538.2(9)
_computing_cell_refinement 'Apex II release 2010, Bruker AXS, Inc.'
_computing_data_collection 'Apex II release 2010, Bruker AXS, Inc.'
_computing_data_reduction 'Apex II release 2010, Bruker AXS, Inc.'
_computing_molecular_graphics 'XP SHELXTL/PC, Siemens Analytical'
_computing_publication_material 'XL SHELXTL/Plus, Siemens Analytical'
_computing_structure_refinement 'Shelxl-2013, Sheldrick, G. M. 2013'
_computing_structure_solution
;

SIR97 - Altomare A., Burla M.C., Camalli M., Cascarano G.L., Giacovazzo C., 
Guagliardi A., Moliterni A.G.G., Polidori G.,Spagna R.
;
_diffrn_ambient_temperature 100(2)
_diffrn_measured_fraction_theta_full 0.929
_diffrn_measured_fraction_theta_max 0.991
_diffrn_measurement_device_type 'Bruker APEX-II CCD'
_diffrn_measurement_method '\w and \f-scans'
_diffrn_radiation_type CuK\a
_diffrn_radiation_wavelength 1.54178
_diffrn_reflns_av_R_equivalents 0.0549
_diffrn_reflns_av_unetI/netI 0.0467
_diffrn_reflns_Laue_measured_fraction_full 0.929
_diffrn_reflns_Laue_measured_fraction_max 0.991
_diffrn_reflns_limit_h_max 19
_diffrn_reflns_limit_h_min -19
_diffrn_reflns_limit_k_max 19
_diffrn_reflns_limit_k_min -19
_diffrn_reflns_limit_l_max 28
_diffrn_reflns_limit_l_min -23
_diffrn_reflns_number 61513
_diffrn_reflns_point_group_measured_fraction_full 0.929
_diffrn_reflns_point_group_measured_fraction_max 0.991
_diffrn_reflns_theta_full 67.679
_diffrn_reflns_theta_max 64.991
_diffrn_reflns_theta_min 2.701
_diffrn_source 'fine-focus sealed tube'
_exptl_absorpt_coefficient_mu 0.521
_exptl_absorpt_correction_T_max 0.7538
_exptl_absorpt_correction_T_min 0.6755
_exptl_absorpt_correction_type multi-scan
_exptl_absorpt_process_details
;
SADABS-2008/1 (Bruker,2008) was used for absorption correction.
wR2(int) was 0.0963 before and 0.0583 after correction.
The Ratio of minimum to maximum transmission is 0.8961.
The \l/2 correction factor is 0.0015.

;
_exptl_crystal_colour brown
_exptl_crystal_density_diffrn 1.099
_exptl_crystal_description block
_exptl_crystal_F_000 2304
_exptl_crystal_size_max 0.10
_exptl_crystal_size_mid 0.04
_exptl_crystal_size_min 0.04
_refine_diff_density_max 0.732
_refine_diff_density_min -0.493
_refine_diff_density_rms 0.093
_refine_ls_extinction_method none
_refine_ls_goodness_of_fit_ref 1.690
_refine_ls_hydrogen_treatment constr
_refine_ls_matrix_type full
_refine_ls_number_parameters 779
_refine_ls_number_reflns 11009
_refine_ls_number_restraints 322
_refine_ls_restrained_S_all 1.686
_refine_ls_R_factor_all 0.1582
_refine_ls_R_factor_gt 0.1225
_refine_ls_shift/su_max 0.006
_refine_ls_shift/su_mean 0.000
_refine_ls_structure_factor_coef Fsqd
_refine_ls_weighting_details 'w=1/[\s^2^(Fo^2^)+(0.1500P)^2^] where P=(Fo^2^+2Fc^2^)/3'
_refine_ls_weighting_scheme calc
_refine_ls_wR_factor_gt 0.3419
_refine_ls_wR_factor_ref 0.3655
_reflns_Friedel_coverage 0.000
_reflns_number_gt 7274
_reflns_number_total 11009
_reflns_threshold_expression 'I > 2\s(I)'
_cod_data_source_file c4cc00686k2.cif
_cod_data_source_block shelx
_cod_database_code 7112160
_shelx_space_group_comment
;
The symmetry employed for this shelxl refinement is uniquely defined
by the following loop, which should always be used as a source of
symmetry information in preference to the above space-group names.
They are only intended as comments.
;
_shelxl_version_number 2013-4

loop_
_space_group_symop_operation_xyz
'x, y, z'
'-x, y+1/2, -z+1/2'
'-x, -y, -z'
'x, -y-1/2, z-1/2'

loop_
_atom_site_label
_atom_site_type_symbol
_atom_site_fract_x
_atom_site_fract_y
_atom_site_fract_z
_atom_site_U_iso_or_equiv
_atom_site_adp_type
_atom_site_occupancy
_atom_site_site_symmetry_order
_atom_site_calc_flag
_atom_site_refinement_flags_posn
_atom_site_refinement_flags_adp
_atom_site_refinement_flags_occupancy
_atom_site_disorder_assembly
_atom_site_disorder_group
N1 N 0.43511(19) 0.4459(2) 0.13524(15) 0.0543(8) Uani 1 1 d . . . . .
H1N H 0.3911 0.4692 0.1487 0.065 Uiso 1 1 calc R U . . .
N2 N 0.32592(19) 0.7510(2) 0.26535(15) 0.0546(8) Uani 1 1 d . . . . .
H2N H 0.3657 0.7310 0.2452 0.065 Uiso 1 1 calc R U . . .
N3 N -0.0272(2) 0.5613(2) 0.15530(18) 0.0672(10) Uani 1 1 d . . . . .
H3N H -0.0456 0.6058 0.1389 0.081 Uiso 1 1 calc R U . . .
N4 N -0.0991(3) 0.9224(3) 0.1462(2) 0.0811(13) Uani 1 1 d . . . . .
H4N H -0.0691 0.8836 0.1612 0.097 Uiso 1 1 calc R U . . .
C1 C 0.0142(3) 0.9992(3) 0.1004(3) 0.0843(17) Uani 1 1 d . . . . .
H1A H 0.0247 1.0467 0.0790 0.101 Uiso 1 1 calc R U . . .
C2 C -0.0696(3) 0.9861(3) 0.1157(3) 0.0818(16) Uani 1 1 d . . . . .
C3 C -0.1359(3) 1.0341(4) 0.1014(3) 0.097(2) Uani 1 1 d . . . . .
H3A H -0.1345 1.0840 0.0811 0.117 Uiso 1 1 calc R U . . .
C4 C -0.2058(4) 0.9956(4) 0.1224(3) 0.109(2) Uani 1 1 d . . . . .
H4A H -0.2603 1.0145 0.1177 0.131 Uiso 1 1 calc R U . . .
C5 C -0.1835(3) 0.9279(4) 0.1499(3) 0.0902(18) Uani 1 1 d . . . . .
C6 C -0.2363(3) 0.8680(4) 0.1749(3) 0.107(2) Uani 1 1 d . . . . .
H6 H -0.2934 0.8777 0.1721 0.129 Uiso 1 1 calc R U . . .
C7 C -0.2134(3) 0.8008(4) 0.2014(3) 0.0941(18) Uani 1 1 d . . . . .
H7 H -0.1565 0.7896 0.2043 0.113 Uiso 1 1 calc R U . . .
C8 C -0.2716(3) 0.7412(4) 0.2272(3) 0.0899(17) Uani 1 1 d . . . . .
C9 C -0.2490(3) 0.6579(3) 0.2328(3) 0.0849(16) Uani 1 1 d . . . . .
C10 C -0.1740(3) 0.6268(3) 0.2088(3) 0.0825(15) Uani 1 1 d . . . . .
H10 H -0.1554 0.6530 0.1767 0.099 Uiso 1 1 calc R U . . .
C11 C -0.1287(3) 0.5644(3) 0.2280(2) 0.0741(14) Uani 1 1 d . . . . .
H11 H -0.1453 0.5402 0.2613 0.089 Uiso 1 1 calc R U . . .
C12 C -0.0567(3) 0.5306(3) 0.2023(2) 0.0653(12) Uani 1 1 d . . . . .
C13 C -0.0107(3) 0.4634(3) 0.2160(2) 0.0681(12) Uani 1 1 d . . . . .
H13 H -0.0166 0.4304 0.2476 0.082 Uiso 1 1 calc R U . . .
C14 C 0.0467(3) 0.4525(3) 0.1746(2) 0.0677(12) Uani 1 1 d . . . . .
H14 H 0.0870 0.4103 0.1727 0.081 Uiso 1 1 calc R U . . .
C15 C 0.0732(3) 0.5328(3) 0.0856(2) 0.0634(11) Uani 1 1 d . . . . .
H15 H 0.0492 0.5751 0.0642 0.076 Uiso 1 1 calc R U . . .
C16 C 0.0338(3) 0.5143(3) 0.1373(2) 0.0631(11) Uani 1 1 d . . . . .
C17 C 0.1393(3) 0.4964(3) 0.0656(2) 0.0623(11) Uani 1 1 d . . . . .
H17 H 0.1662 0.4569 0.0879 0.075 Uiso 1 1 calc R U . . .
C18 C 0.1737(3) 0.5125(3) 0.01195(19) 0.0602(11) Uani 1 1 d . . . . .
C19 C 0.1229(3) 0.5383(3) -0.0310(2) 0.0640(11) Uani 1 1 d . . . . .
H19 H 0.0665 0.5471 -0.0242 0.077 Uiso 1 1 calc R U . . .
C20 C 0.1528(3) 0.5510(3) -0.0826(2) 0.0680(12) Uani 1 1 d . . . . .
H20 H 0.1175 0.5697 -0.1107 0.082 Uiso 1 1 calc R U . . .
C21 C 0.2351(3) 0.5363(3) -0.0931(2) 0.0683(12) Uani 1 1 d . . . . .
H21 H 0.2562 0.5428 -0.1287 0.082 Uiso 1 1 calc R U . . .
C22 C 0.2855(3) 0.5121(3) -0.0510(2) 0.0645(11) Uani 1 1 d . . . . .
H22 H 0.3417 0.5028 -0.0584 0.077 Uiso 1 1 calc R U . . .
C23 C 0.2578(3) 0.5008(2) 0.00175(18) 0.0552(10) Uani 1 1 d . . . . .
C24 C 0.3145(3) 0.4803(3) 0.04575(18) 0.0562(10) Uani 1 1 d . . . . .
H24 H 0.2960 0.4886 0.0818 0.067 Uiso 1 1 calc R U . . .
C25 C 0.3903(3) 0.4509(3) 0.0393(2) 0.0614(11) Uani 1 1 d . . . . .
H25 H 0.4077 0.4412 0.0031 0.074 Uiso 1 1 calc R U . . .
C26 C 0.4485(3) 0.4323(3) 0.08212(19) 0.0603(10) Uani 1 1 d . . . . .
C27 C 0.5244(3) 0.3955(3) 0.0768(2) 0.0711(12) Uani 1 1 d . . . . .
H1 H 0.5499 0.3799 0.0438 0.085 Uiso 1 1 calc R U . . .
C28 C 0.5563(3) 0.3856(3) 0.1283(2) 0.0704(13) Uani 1 1 d . . . . .
H28 H 0.6076 0.3611 0.1367 0.085 Uiso 1 1 calc R U . . .
C29 C 0.5013(2) 0.4175(3) 0.1659(2) 0.0580(10) Uani 1 1 d . . . . .
C30 C 0.5065(2) 0.4226(2) 0.22290(18) 0.0542(10) Uani 1 1 d . . . . .
H30 H 0.5506 0.3939 0.2395 0.065 Uiso 1 1 calc R U . . .
C31 C 0.4566(2) 0.4630(2) 0.25595(19) 0.0550(10) Uani 1 1 d . . . . .
H31 H 0.4152 0.4960 0.2397 0.066 Uiso 1 1 calc R U . . .
C32 C 0.4598(2) 0.4611(2) 0.31509(18) 0.0532(10) Uani 1 1 d . . . . .
C33 C 0.4867(2) 0.3894(3) 0.34143(19) 0.0582(10) Uani 1 1 d . . . . .
H33 H 0.5053 0.3441 0.3204 0.070 Uiso 1 1 calc R U . . .
C34 C 0.4867(3) 0.3830(3) 0.3965(2) 0.0694(12) Uani 1 1 d . . . . .
H34 H 0.5048 0.3335 0.4133 0.083 Uiso 1 1 calc R U . . .
C35 C 0.4604(3) 0.4484(3) 0.4283(2) 0.0715(12) Uani 1 1 d . . . . .
H35 H 0.4602 0.4440 0.4668 0.086 Uiso 1 1 calc R U . . .
C36 C 0.4340(3) 0.5211(3) 0.4027(2) 0.0669(12) Uani 1 1 d . . . . .
H36 H 0.4172 0.5665 0.4244 0.080 Uiso 1 1 calc R U . . .
C37 C 0.4320(2) 0.5284(3) 0.34707(19) 0.0569(10) Uani 1 1 d . . . . .
C38 C 0.3463(2) 0.6550(2) 0.34266(19) 0.0584(10) Uani 1 1 d . . . . .
H38 H 0.3324 0.6456 0.3795 0.070 Uiso 1 1 calc R U . . .
C39 C 0.3996(2) 0.6029(2) 0.32067(19) 0.0560(10) Uani 1 1 d . . . . .
H39 H 0.4182 0.6149 0.2851 0.067 Uiso 1 1 calc R U . . .
C40 C 0.3074(2) 0.7239(2) 0.31649(18) 0.0552(10) Uani 1 1 d . . . . .
C41 C 0.2424(2) 0.7720(3) 0.33464(19) 0.0607(11) Uani 1 1 d . . . . .
H41 H 0.2165 0.7678 0.3689 0.073 Uiso 1 1 calc R U . . .
C42 C 0.2222(2) 0.8274(3) 0.29349(18) 0.0584(10) Uani 1 1 d . . . . .
H42 H 0.1802 0.8678 0.2951 0.070 Uiso 1 1 calc R U . . .
C43 C 0.2740(2) 0.8135(2) 0.24958(18) 0.0545(10) Uani 1 1 d . . . . .
C44 C 0.2799(2) 0.8522(3) 0.19818(19) 0.0575(10) Uani 1 1 d . . . . .
H44 H 0.3280 0.8422 0.1777 0.069 Uiso 1 1 calc R U . . .
C45 C 0.2231(2) 0.9017(3) 0.1761(2) 0.0606(11) Uani 1 1 d . . . . .
H45 H 0.1734 0.9085 0.1955 0.073 Uiso 1 1 calc R U . . .
C46 C 0.2314(3) 0.9462(3) 0.1247(2) 0.0647(11) Uani 1 1 d . . . . .
C47 C 0.1624(3) 0.9708(3) 0.0944(2) 0.0724(13) Uani 1 1 d . . . . .
C48 C 0.0785(3) 0.9532(3) 0.1126(2) 0.0720(13) Uani 1 1 d . . . . .
H48 H 0.0700 0.9058 0.1345 0.086 Uiso 1 1 calc R U . . .
C49 C 0.3089(3) 0.9672(3) 0.1055(2) 0.0784(14) Uani 1 1 d . . . . .
H49 H 0.3557 0.9526 0.1263 0.094 Uiso 1 1 calc R U . . .
C50 C 0.3192(4) 1.0083(4) 0.0572(3) 0.0954(19) Uani 1 1 d . . . . .
H50 H 0.3726 1.0222 0.0453 0.114 Uiso 1 1 calc R U . . .
C51 C 0.2529(4) 1.0294(4) 0.0263(3) 0.101(2) Uani 1 1 d . . . . .
H51 H 0.2600 1.0554 -0.0079 0.121 Uiso 1 1 calc R U . . .
C52 C 0.1744(4) 1.0121(4) 0.0458(3) 0.0944(19) Uani 1 1 d . . . . .
H52 H 0.1281 1.0291 0.0253 0.113 Uiso 1 1 calc R U . . .
C53 C -0.3452(3) 0.7672(4) 0.2493(3) 0.0915(17) Uani 1 1 d . . . . .
H53 H -0.3595 0.8239 0.2476 0.110 Uiso 1 1 calc R U . . .
C54 C -0.3973(4) 0.7131(4) 0.2733(3) 0.0981(18) Uani 1 1 d . . . . .
H54 H -0.4485 0.7324 0.2861 0.118 Uiso 1 1 calc R U . . .
C55 C -0.3778(3) 0.6320(5) 0.2795(3) 0.0983(19) Uani 1 1 d . . . . .
H55 H -0.4141 0.5953 0.2973 0.118 Uiso 1 1 calc R U . . .
C56 C -0.3028(3) 0.6037(4) 0.2590(3) 0.0956(19) Uani 1 1 d . . . . .
H56 H -0.2883 0.5473 0.2630 0.115 Uiso 1 1 calc R U . . .
O1 O -0.0917(14) 0.6898(15) 0.0854(11) 0.134(3) Uani 0.59 1 d D U P A 1
C57 C -0.0499(10) 0.7496(12) 0.0561(11) 0.140(3) Uani 0.59 1 d D U P A 1
H57A H -0.0127 0.7234 0.0296 0.168 Uiso 0.59 1 calc R U P A 1
H57B H -0.0170 0.7847 0.0808 0.168 Uiso 0.59 1 calc R U P A 1
C58 C -0.1110(12) 0.7987(10) 0.0283(9) 0.147(3) Uani 0.59 1 d D U P A 1
H58A H -0.0891 0.8232 -0.0054 0.177 Uiso 0.59 1 calc R U P A 1
H58B H -0.1325 0.8430 0.0519 0.177 Uiso 0.59 1 calc R U P A 1
C59 C -0.1795(10) 0.7300(10) 0.0157(7) 0.149(3) Uani 0.59 1 d D U P A 1
H59A H -0.2343 0.7542 0.0096 0.179 Uiso 0.59 1 calc R U P A 1
H59B H -0.1646 0.6937 -0.0151 0.179 Uiso 0.59 1 calc R U P A 1
C60 C -0.1726(11) 0.6906(12) 0.0657(10) 0.137(3) Uani 0.59 1 d D U P A 1
H60A H -0.2080 0.7191 0.0923 0.165 Uiso 0.59 1 calc R U P A 1
H60B H -0.1923 0.6331 0.0621 0.165 Uiso 0.59 1 calc R U P A 1
O1A O -0.086(2) 0.698(2) 0.0879(15) 0.134(3) Uani 0.41 1 d D U P B 2
C57A C -0.0252(14) 0.7439(17) 0.0615(15) 0.139(3) Uani 0.41 1 d D U P B 2
H57C H 0.0099 0.7070 0.0397 0.166 Uiso 0.41 1 calc R U P B 2
H57D H 0.0096 0.7728 0.0884 0.166 Uiso 0.41 1 calc R U P B 2
C58A C -0.0657(15) 0.8031(14) 0.0269(12) 0.147(3) Uani 0.41 1 d D U P B 2
H58C H -0.0465 0.7977 -0.0110 0.177 Uiso 0.41 1 calc R U P B 2
H58D H -0.0552 0.8601 0.0395 0.177 Uiso 0.41 1 calc R U P B 2
C59A C -0.1614(13) 0.7812(14) 0.0311(11) 0.145(3) Uani 0.41 1 d D U P B 2
H59C H -0.1907 0.8185 0.0563 0.174 Uiso 0.41 1 calc R U P B 2
H59D H -0.1888 0.7814 -0.0048 0.174 Uiso 0.41 1 calc R U P B 2
C60A C -0.1528(16) 0.7020(16) 0.0521(14) 0.140(3) Uani 0.41 1 d D U P B 2
H60C H -0.2032 0.6863 0.0716 0.168 Uiso 0.41 1 calc R U P B 2
H60D H -0.1447 0.6624 0.0220 0.168 Uiso 0.41 1 calc R U P B 2
O2 O 0.2612(7) 0.8075(6) -0.0292(4) 0.150(2) Uani 0.73 1 d D U P C 1
C61 C 0.3324(8) 0.7753(9) -0.0073(6) 0.140(2) Uani 0.73 1 d D U P C 1
H61A H 0.3703 0.8205 0.0028 0.168 Uiso 0.73 1 calc R U P C 1
H61B H 0.3600 0.7395 -0.0341 0.168 Uiso 0.73 1 calc R U P C 1
C62 C 0.3091(9) 0.7252(10) 0.0431(6) 0.137(2) Uani 0.73 1 d D U P C 1
H62A H 0.3219 0.6661 0.0380 0.165 Uiso 0.73 1 calc R U P C 1
H62B H 0.3383 0.7457 0.0756 0.165 Uiso 0.73 1 calc R U P C 1
C63 C 0.2198(8) 0.7383(7) 0.0482(5) 0.123(2) Uani 0.73 1 d D U P C 1
H63A H 0.1924 0.6846 0.0539 0.147 Uiso 0.73 1 calc R U P C 1
H63B H 0.2087 0.7735 0.0801 0.147 Uiso 0.73 1 calc R U P C 1
C64 C 0.1887(8) 0.7750(8) 0.0028(6) 0.139(2) Uani 0.73 1 d D U P C 1
H64A H 0.1517 0.8209 0.0128 0.167 Uiso 0.73 1 calc R U P C 1
H64B H 0.1575 0.7346 -0.0191 0.167 Uiso 0.73 1 calc R U P C 1
O2A O 0.2468(16) 0.7794(17) -0.0271(9) 0.148 Uiso 0.27 1 d D U P D 2
C61A C 0.310(2) 0.722(2) -0.0286(10) 0.140 Uiso 0.27 1 d D U P D 2
H61C H 0.3528 0.7404 -0.0542 0.168 Uiso 0.27 1 calc R U P D 2
H61D H 0.2889 0.6679 -0.0410 0.168 Uiso 0.27 1 calc R U P D 2
C62A C 0.3457(19) 0.714(2) 0.0288(12) 0.131 Uiso 0.27 1 d D U P D 2
H62C H 0.3606 0.6565 0.0375 0.157 Uiso 0.27 1 calc R U P D 2
H62D H 0.3940 0.7503 0.0340 0.157 Uiso 0.27 1 calc R U P D 2
C63A C 0.274(2) 0.743(2) 0.0610(10) 0.136 Uiso 0.27 1 d D U P D 2
H63C H 0.2361 0.6967 0.0674 0.163 Uiso 0.27 1 calc R U P D 2
H63D H 0.2927 0.7644 0.0965 0.163 Uiso 0.27 1 calc R U P D 2
C64A C 0.236(2) 0.8044(19) 0.0320(12) 0.143 Uiso 0.27 1 d D U P D 2
H64C H 0.2616 0.8586 0.0392 0.172 Uiso 0.27 1 calc R U P D 2
H64D H 0.1772 0.8075 0.0415 0.172 Uiso 0.27 1 calc R U P D 2
N5 N 0.2860(3) 0.5255(4) 0.1840(2) 0.1014(18) Uani 1 1 d D . . . .
C65 C 0.2348(4) 0.5494(7) 0.2101(3) 0.139(4) Uani 1 1 d D . . . .
C66 C 0.1747(4) 0.6006(8) 0.2368(5) 0.193(6) Uani 1 1 d D . . . .
H66A H 0.1587 0.6458 0.2126 0.289 Uiso 1 1 calc R U . . .
H66B H 0.1982 0.6234 0.2702 0.289 Uiso 1 1 calc R U . . .
H66C H 0.1266 0.5674 0.2456 0.289 Uiso 1 1 calc R U . . .
N6 N 0.4409(3) 0.6824(3) 0.1811(2) 0.0841(12) Uani 1 1 d D . . . .
C67 C 0.4942(3) 0.6577(3) 0.1584(2) 0.0721(13) Uani 1 1 d D . . . .
C68 C 0.5668(4) 0.6280(4) 0.1302(3) 0.0985(19) Uani 1 1 d D . . . .
H68A H 0.5720 0.6568 0.0954 0.148 Uiso 1 1 calc R U . . .
H68B H 0.5618 0.5686 0.1237 0.148 Uiso 1 1 calc R U . . .
H68C H 0.6154 0.6388 0.1525 0.148 Uiso 1 1 calc R U . . .
N7 N 0.0077(3) 0.7840(3) 0.2024(3) 0.1022(17) Uani 1 1 d D . . . .
C69 C 0.0152(4) 0.7492(4) 0.2435(3) 0.116(3) Uani 1 1 d D . . . .
C70 C 0.0206(7) 0.7078(7) 0.2964(4) 0.166(4) Uani 1 1 d D . . . .
H70A H 0.0437 0.6525 0.2916 0.248 Uiso 1 1 calc R U . . .
H70B H -0.0341 0.7034 0.3122 0.248 Uiso 1 1 calc R U . . .
H70C H 0.0559 0.7399 0.3207 0.248 Uiso 1 1 calc R U . . .

loop_
_atom_site_aniso_label
_atom_site_aniso_U_11
_atom_site_aniso_U_22
_atom_site_aniso_U_33
_atom_site_aniso_U_23
_atom_site_aniso_U_13
_atom_site_aniso_U_12
N1 0.0408(16) 0.0604(19) 0.062(2) 0.0039(16) -0.0023(14) 0.0047(13)
N2 0.0435(16) 0.0562(18) 0.064(2) -0.0075(16) -0.0033(14) 0.0045(14)
N3 0.050(2) 0.060(2) 0.092(3) 0.0116(19) 0.0048(18) -0.0027(16)
N4 0.062(2) 0.073(2) 0.109(4) 0.030(2) 0.005(2) 0.0131(19)
C1 0.054(3) 0.075(3) 0.124(5) 0.035(3) -0.009(3) -0.002(2)
C2 0.058(3) 0.074(3) 0.113(5) 0.027(3) -0.005(3) 0.010(2)
C3 0.063(3) 0.090(4) 0.138(6) 0.043(4) 0.000(3) 0.017(3)
C4 0.062(3) 0.102(4) 0.164(7) 0.051(4) 0.017(4) 0.028(3)
C5 0.056(3) 0.086(3) 0.129(5) 0.027(3) 0.017(3) 0.015(2)
C6 0.059(3) 0.090(4) 0.173(7) 0.036(4) 0.016(3) 0.016(3)
C7 0.055(3) 0.086(4) 0.142(6) 0.019(4) 0.006(3) 0.014(2)
C8 0.060(3) 0.083(3) 0.126(5) 0.028(3) -0.002(3) 0.006(2)
C9 0.055(3) 0.081(3) 0.119(5) 0.015(3) 0.004(3) 0.001(2)
C10 0.060(3) 0.078(3) 0.110(4) 0.014(3) 0.001(3) -0.004(2)
C11 0.061(3) 0.062(3) 0.100(4) 0.007(2) 0.012(2) -0.003(2)
C12 0.051(2) 0.058(2) 0.086(3) 0.007(2) 0.007(2) -0.0012(19)
C13 0.058(3) 0.065(2) 0.081(3) 0.002(2) 0.011(2) -0.003(2)
C14 0.052(2) 0.067(3) 0.084(3) -0.002(2) -0.002(2) 0.0060(19)
C15 0.047(2) 0.066(2) 0.077(3) 0.006(2) -0.014(2) -0.0004(19)
C16 0.048(2) 0.062(2) 0.079(3) 0.008(2) -0.007(2) -0.0061(18)
C17 0.050(2) 0.069(3) 0.068(3) 0.006(2) -0.008(2) -0.0069(19)
C18 0.054(2) 0.061(2) 0.065(3) 0.003(2) -0.004(2) -0.0129(18)
C19 0.053(2) 0.068(3) 0.071(3) 0.007(2) -0.008(2) -0.0104(19)
C20 0.066(3) 0.071(3) 0.067(3) 0.009(2) -0.014(2) -0.014(2)
C21 0.077(3) 0.072(3) 0.056(3) 0.008(2) -0.004(2) -0.006(2)
C22 0.059(2) 0.068(3) 0.067(3) 0.001(2) 0.002(2) -0.002(2)
C23 0.056(2) 0.054(2) 0.056(3) 0.0042(18) -0.0038(19) -0.0060(17)
C24 0.053(2) 0.060(2) 0.056(3) 0.0073(18) -0.0025(18) -0.0025(18)
C25 0.057(2) 0.065(2) 0.062(3) 0.003(2) 0.0016(19) 0.0024(19)
C26 0.050(2) 0.067(2) 0.064(3) 0.003(2) -0.0008(19) 0.0062(18)
C27 0.061(3) 0.084(3) 0.069(3) 0.004(2) 0.008(2) 0.013(2)
C28 0.047(2) 0.077(3) 0.088(4) 0.005(2) 0.006(2) 0.014(2)
C29 0.0386(19) 0.062(2) 0.073(3) 0.010(2) -0.0033(18) 0.0033(16)
C30 0.0382(19) 0.058(2) 0.066(3) 0.0072(19) -0.0054(17) 0.0030(16)
C31 0.042(2) 0.053(2) 0.070(3) 0.0035(19) -0.0110(18) -0.0007(16)
C32 0.0354(18) 0.059(2) 0.066(3) 0.0015(19) -0.0094(16) -0.0026(16)
C33 0.044(2) 0.060(2) 0.070(3) 0.002(2) -0.0116(18) -0.0012(17)
C34 0.058(3) 0.070(3) 0.080(3) 0.012(2) -0.009(2) 0.002(2)
C35 0.062(3) 0.084(3) 0.068(3) 0.005(2) -0.009(2) 0.004(2)
C36 0.056(2) 0.077(3) 0.068(3) -0.006(2) -0.008(2) 0.008(2)
C37 0.042(2) 0.061(2) 0.067(3) -0.001(2) -0.0103(18) -0.0016(17)
C38 0.052(2) 0.058(2) 0.065(3) -0.0063(19) -0.0104(19) 0.0005(18)
C39 0.045(2) 0.059(2) 0.064(3) -0.0023(19) -0.0067(18) -0.0034(17)
C40 0.045(2) 0.053(2) 0.067(3) -0.0097(19) -0.0071(18) -0.0008(16)
C41 0.050(2) 0.068(3) 0.064(3) -0.008(2) -0.0033(19) 0.0064(18)
C42 0.048(2) 0.061(2) 0.066(3) -0.011(2) -0.0068(18) 0.0074(17)
C43 0.043(2) 0.051(2) 0.070(3) -0.0103(19) -0.0084(18) 0.0031(15)
C44 0.047(2) 0.057(2) 0.068(3) -0.008(2) -0.0031(18) 0.0020(17)
C45 0.045(2) 0.063(2) 0.075(3) -0.012(2) -0.0030(19) 0.0005(18)
C46 0.051(2) 0.061(2) 0.083(3) 0.006(2) -0.004(2) 0.0022(18)
C47 0.055(3) 0.073(3) 0.088(4) 0.016(3) -0.002(2) 0.000(2)
C48 0.050(2) 0.076(3) 0.090(4) 0.021(3) -0.002(2) 0.006(2)
C49 0.057(3) 0.085(3) 0.094(4) 0.014(3) -0.002(2) 0.005(2)
C50 0.060(3) 0.115(4) 0.111(5) 0.037(4) 0.013(3) 0.001(3)
C51 0.077(4) 0.112(4) 0.114(5) 0.055(4) 0.004(3) 0.003(3)
C52 0.067(3) 0.109(4) 0.107(5) 0.044(4) -0.004(3) 0.004(3)
C53 0.056(3) 0.091(4) 0.128(5) 0.014(3) -0.003(3) 0.005(3)
C54 0.063(3) 0.114(5) 0.117(5) 0.015(4) -0.002(3) 0.015(3)
C55 0.052(3) 0.117(5) 0.126(5) 0.013(4) 0.009(3) 0.000(3)
C56 0.059(3) 0.091(4) 0.137(6) 0.016(4) 0.007(3) -0.003(3)
O1 0.122(5) 0.096(5) 0.183(5) 0.052(4) -0.053(4) -0.014(4)
C57 0.137(6) 0.103(4) 0.181(6) 0.049(4) -0.049(5) -0.016(5)
C58 0.142(7) 0.113(5) 0.187(6) 0.043(5) -0.054(6) -0.016(6)
C59 0.150(7) 0.107(5) 0.190(7) 0.039(5) -0.056(6) -0.016(5)
C60 0.128(6) 0.096(5) 0.187(6) 0.038(5) -0.056(5) -0.018(5)
O1A 0.124(6) 0.096(5) 0.182(6) 0.049(5) -0.053(5) -0.018(5)
C57A 0.134(7) 0.102(5) 0.180(6) 0.049(5) -0.047(6) -0.019(5)
C58A 0.141(7) 0.114(6) 0.186(7) 0.043(6) -0.048(7) -0.018(6)
C59A 0.141(7) 0.108(5) 0.187(6) 0.041(5) -0.050(6) -0.021(5)
C60A 0.136(6) 0.102(5) 0.183(6) 0.044(5) -0.054(5) -0.016(5)
O2 0.160(4) 0.136(4) 0.155(4) 0.009(4) 0.005(4) -0.007(4)
C61 0.145(4) 0.137(4) 0.137(4) -0.001(4) 0.000(4) 0.008(4)
C62 0.142(4) 0.130(4) 0.140(4) -0.004(4) 0.004(4) -0.004(4)
C63 0.139(5) 0.107(4) 0.122(5) -0.007(4) -0.014(4) -0.010(4)
C64 0.152(5) 0.129(5) 0.135(5) -0.001(4) 0.005(5) -0.005(4)
N5 0.070(3) 0.145(5) 0.088(4) -0.027(3) -0.024(3) 0.046(3)
C65 0.062(4) 0.239(11) 0.116(6) -0.047(7) -0.033(4) -0.022(5)
C66 0.072(5) 0.229(11) 0.277(14) -0.134(11) -0.025(6) -0.038(6)
N6 0.081(3) 0.081(3) 0.089(3) -0.002(2) 0.012(2) 0.015(2)
C67 0.078(3) 0.058(2) 0.081(3) -0.004(2) 0.014(3) -0.001(2)
C68 0.086(4) 0.097(4) 0.113(5) -0.009(4) 0.030(3) 0.000(3)
N7 0.090(3) 0.067(3) 0.150(5) 0.000(3) -0.015(3) 0.008(2)
C69 0.092(5) 0.088(4) 0.167(8) 0.013(5) -0.020(5) 0.017(3)
C70 0.146(8) 0.178(9) 0.174(10) 0.032(8) -0.036(7) -0.001(7)

loop_
_atom_type_symbol
_atom_type_description
_atom_type_scat_dispersion_real
_atom_type_scat_dispersion_imag
_atom_type_scat_source
C C 0.0181 0.0091 'International Tables Vol C Tables 4.2.6.8 and 6.1.1.4'
H H 0.0000 0.0000 'International Tables Vol C Tables 4.2.6.8 and 6.1.1.4'
N N 0.0311 0.0180 'International Tables Vol C Tables 4.2.6.8 and 6.1.1.4'
O O 0.0492 0.0322 'International Tables Vol C Tables 4.2.6.8 and 6.1.1.4'

loop_
_geom_angle_atom_site_label_1
_geom_angle_atom_site_label_2
_geom_angle_atom_site_label_3
_geom_angle
C26 N1 C29 110.1(4)
C26 N1 H1N 124.9
C29 N1 H1N 124.9
C40 N2 C43 111.0(3)
C40 N2 H2N 124.5
C43 N2 H2N 124.5
C16 N3 C12 110.3(4)
C16 N3 H3N 124.9
C12 N3 H3N 124.9
C2 N4 C5 110.0(4)
C2 N4 H4N 125.0
C5 N4 H4N 125.0
C48 C1 C2 128.0(5)
C48 C1 H1A 116.0
C2 C1 H1A 116.0
N4 C2 C3 106.7(5)
N4 C2 C1 126.5(4)
C3 C2 C1 126.8(5)
C2 C3 C4 107.2(5)
C2 C3 H3A 126.4
C4 C3 H3A 126.4
C5 C4 C3 109.4(5)
C5 C4 H4A 125.3
C3 C4 H4A 125.3
C4 C5 N4 106.7(5)
C4 C5 C6 127.4(5)
N4 C5 C6 125.7(5)
C7 C6 C5 126.7(5)
C7 C6 H6 116.7
C5 C6 H6 116.7
C6 C7 C8 124.1(5)
C6 C7 H7 117.9
C8 C7 H7 117.9
C53 C8 C9 118.7(5)
C53 C8 C7 121.6(5)
C9 C8 C7 119.5(5)
C56 C9 C8 118.8(5)
C56 C9 C10 120.1(5)
C8 C9 C10 121.0(5)
C11 C10 C9 125.8(6)
C11 C10 H10 117.1
C9 C10 H10 117.1
C10 C11 C12 125.5(5)
C10 C11 H11 117.2
C12 C11 H11 117.2
N3 C12 C13 107.9(4)
N3 C12 C11 122.0(4)
C13 C12 C11 130.0(5)
C12 C13 C14 106.9(5)
C12 C13 H13 126.5
C14 C13 H13 126.5
C16 C14 C13 107.0(4)
C16 C14 H14 126.5
C13 C14 H14 126.5
C17 C15 C16 126.5(4)
C17 C15 H15 116.7
C16 C15 H15 116.7
N3 C16 C14 107.9(4)
N3 C16 C15 120.5(4)
C14 C16 C15 131.7(4)
C15 C17 C18 124.9(4)
C15 C17 H17 117.5
C18 C17 H17 117.5
C23 C18 C19 118.7(4)
C23 C18 C17 121.0(4)
C19 C18 C17 120.3(4)
C20 C19 C18 121.9(4)
C20 C19 H19 119.1
C18 C19 H19 119.1
C19 C20 C21 119.5(4)
C19 C20 H20 120.3
C21 C20 H20 120.3
C22 C21 C20 118.9(5)
C22 C21 H21 120.5
C20 C21 H21 120.5
C21 C22 C23 123.1(5)
C21 C22 H22 118.5
C23 C22 H22 118.5
C22 C23 C18 118.0(4)
C22 C23 C24 121.1(4)
C18 C23 C24 120.9(4)
C25 C24 C23 125.3(4)
C25 C24 H24 117.4
C23 C24 H24 117.4
C24 C25 C26 126.4(5)
C24 C25 H25 116.8
C26 C25 H25 116.8
N1 C26 C27 108.1(4)
N1 C26 C25 124.4(4)
C27 C26 C25 127.4(5)
C28 C27 C26 107.5(4)
C28 C27 H1 126.3
C26 C27 H1 126.3
C27 C28 C29 109.0(4)
C27 C28 H28 125.5
C29 C28 H28 125.5
N1 C29 C28 105.3(4)
N1 C29 C30 124.3(4)
C28 C29 C30 130.4(4)
C31 C30 C29 127.2(4)
C31 C30 H30 116.4
C29 C30 H30 116.4
C30 C31 C32 125.6(4)
C30 C31 H31 117.2
C32 C31 H31 117.2
C33 C32 C37 118.7(4)
C33 C32 C31 119.4(4)
C37 C32 C31 121.8(4)
C34 C33 C32 121.6(4)
C34 C33 H33 119.2
C32 C33 H33 119.2
C33 C34 C35 120.4(4)
C33 C34 H34 119.8
C35 C34 H34 119.8
C34 C35 C36 118.8(5)
C34 C35 H35 120.6
C36 C35 H35 120.6
C37 C36 C35 121.8(5)
C37 C36 H36 119.1
C35 C36 H36 119.1
C36 C37 C32 118.6(4)
C36 C37 C39 121.3(4)
C32 C37 C39 120.0(4)
C39 C38 C40 126.8(5)
C39 C38 H38 116.6
C40 C38 H38 116.6
C38 C39 C37 125.2(4)
C38 C39 H39 117.4
C37 C39 H39 117.4
N2 C40 C41 106.7(4)
N2 C40 C38 124.3(4)
C41 C40 C38 128.9(4)
C40 C41 C42 107.9(4)
C40 C41 H41 126.1
C42 C41 H41 126.1
C43 C42 C41 108.5(4)
C43 C42 H42 125.8
C41 C42 H42 125.8
N2 C43 C42 106.0(4)
N2 C43 C44 122.3(4)
C42 C43 C44 131.7(4)
C45 C44 C43 125.3(4)
C45 C44 H44 117.4
C43 C44 H44 117.4
C44 C45 C46 125.4(4)
C44 C45 H45 117.3
C46 C45 H45 117.3
C49 C46 C47 118.5(5)
C49 C46 C45 120.0(4)
C47 C46 C45 121.4(4)
C52 C47 C46 118.7(5)
C52 C47 C48 119.4(4)
C46 C47 C48 122.0(5)
C1 C48 C47 124.2(5)
C1 C48 H48 117.9
C47 C48 H48 117.9
C50 C49 C46 121.7(5)
C50 C49 H49 119.2
C46 C49 H49 119.2
C49 C50 C51 120.4(5)
C49 C50 H50 119.8
C51 C50 H50 119.8
C50 C51 C52 119.0(6)
C50 C51 H51 120.5
C52 C51 H51 120.5
C47 C52 C51 121.7(5)
C47 C52 H52 119.2
C51 C52 H52 119.2
C54 C53 C8 121.4(6)
C54 C53 H53 119.3
C8 C53 H53 119.3
C55 C54 C53 121.6(6)
C55 C54 H54 119.2
C53 C54 H54 119.2
C54 C55 C56 118.6(6)
C54 C55 H55 120.7
C56 C55 H55 120.7
C9 C56 C55 120.7(6)
C9 C56 H56 119.6
C55 C56 H56 119.6
C60 O1 C57 106.2(8)
O1 C57 C58 106.7(11)
O1 C57 H57A 110.4
C58 C57 H57A 110.4
O1 C57 H57B 110.4
C58 C57 H57B 110.4
H57A C57 H57B 108.6
C57 C58 C59 101.0(11)
C57 C58 H58A 111.6
C59 C58 H58A 111.6
C57 C58 H58B 111.6
C59 C58 H58B 111.6
H58A C58 H58B 109.4
C60 C59 C58 95.2(11)
C60 C59 H59A 112.7
C58 C59 H59A 112.7
C60 C59 H59B 112.7
C58 C59 H59B 112.7
H59A C59 H59B 110.2
O1 C60 C59 112.5(14)
O1 C60 H60A 109.1
C59 C60 H60A 109.1
O1 C60 H60B 109.1
C59 C60 H60B 109.1
H60A C60 H60B 107.8
C60A O1A C57A 103.8(12)
O1A C57A C58A 107.6(13)
O1A C57A H57C 110.2
C58A C57A H57C 110.2
O1A C57A H57D 110.2
C58A C57A H57D 110.2
H57C C57A H57D 108.5
C57A C58A C59A 105.1(12)
C57A C58A H58C 110.7
C59A C58A H58C 110.7
C57A C58A H58D 110.7
C59A C58A H58D 110.7
H58C C58A H58D 108.8
C60A C59A C58A 97.4(12)
C60A C59A H59C 112.3
C58A C59A H59C 112.3
C60A C59A H59D 112.3
C58A C59A H59D 112.3
H59C C59A H59D 109.9
O1A C60A C59A 110.5(17)
O1A C60A H60C 109.5
C59A C60A H60C 109.5
O1A C60A H60D 109.5
C59A C60A H60D 109.5
H60C C60A H60D 108.1
C61 O2 C64 109.0(9)
O2 C61 C62 107.7(11)
O2 C61 H61A 110.2
C62 C61 H61A 110.2
O2 C61 H61B 110.2
C62 C61 H61B 110.2
H61A C61 H61B 108.5
C63 C62 C61 104.0(10)
C63 C62 H62A 111.0
C61 C62 H62A 111.0
C63 C62 H62B 111.0
C61 C62 H62B 111.0
H62A C62 H62B 109.0
C64 C63 C62 111.0(12)
C64 C63 H63A 109.4
C62 C63 H63A 109.4
C64 C63 H63B 109.4
C62 C63 H63B 109.4
H63A C63 H63B 108.0
C63 C64 O2 106.7(11)
C63 C64 H64A 110.4
O2 C64 H64A 110.4
C63 C64 H64B 110.4
O2 C64 H64B 110.4
H64A C64 H64B 108.6
C61A O2A C64A 107.0(12)
O2A C61A C62A 108.2(14)
O2A C61A H61C 110.1
C62A C61A H61C 110.1
O2A C61A H61D 110.1
C62A C61A H61D 110.1
H61C C61A H61D 108.4
C63A C62A C61A 99.6(14)
C63A C62A H62C 111.8
C61A C62A H62C 111.9
C63A C62A H62D 111.8
C61A C62A H62D 111.8
H62C C62A H62D 109.6
C64A C63A C62A 107.9(16)
C64A C63A H63C 110.1
C62A C63A H63C 110.1
C64A C63A H63D 110.1
C62A C63A H63D 110.1
H63C C63A H63D 108.4
C63A C64A O2A 104.5(14)
C63A C64A H64C 110.8
O2A C64A H64C 110.8
C63A C64A H64D 110.9
O2A C64A H64D 110.8
H64C C64A H64D 108.9
N5 C65 C66 164.7(13)
C65 C66 H66A 109.5
C65 C66 H66B 109.5
H66A C66 H66B 109.5
C65 C66 H66C 109.5
H66A C66 H66C 109.5
H66B C66 H66C 109.5
N6 C67 C68 177.1(6)
C67 C68 H68A 109.5
C67 C68 H68B 109.5
H68A C68 H68B 109.5
C67 C68 H68C 109.5
H68A C68 H68C 109.5
H68B C68 H68C 109.5
N7 C69 C70 176.8(9)
C69 C70 H70A 109.5
C69 C70 H70B 109.5
H70A C70 H70B 109.5
C69 C70 H70C 109.5
H70A C70 H70C 109.5
H70B C70 H70C 109.5

loop_
_geom_bond_atom_site_label_1
_geom_bond_atom_site_label_2
_geom_bond_distance
N1 C26 1.347(6)
N1 C29 1.396(5)
N1 H1N 0.8800
N2 C40 1.370(6)
N2 C43 1.378(5)
N2 H2N 0.8800
N3 C16 1.331(6)
N3 C12 1.352(7)
N3 H3N 0.8800
N4 C2 1.367(7)
N4 C5 1.387(6)
N4 H4N 0.8800
C1 C48 1.323(7)
C1 C2 1.438(7)
C1 H1A 0.9500
C2 C3 1.381(7)
C3 C4 1.402(9)
C3 H3A 0.9500
C4 C5 1.341(8)
C4 H4A 0.9500
C5 C6 1.438(8)
C6 C7 1.324(8)
C6 H6 0.9500
C7 C8 1.499(8)
C7 H7 0.9500
C8 C53 1.389(9)
C8 C9 1.407(8)
C9 C56 1.402(8)
C9 C10 1.454(8)
C10 C11 1.338(7)
C10 H10 0.9500
C11 C12 1.447(7)
C11 H11 0.9500
C12 C13 1.365(7)
C13 C14 1.401(7)
C13 H13 0.9500
C14 C16 1.377(7)
C14 H14 0.9500
C15 C17 1.328(7)
C15 C16 1.461(7)
C15 H15 0.9500
C17 C18 1.464(7)
C17 H17 0.9500
C18 C23 1.413(6)
C18 C19 1.406(6)
C19 C20 1.381(7)
C19 H19 0.9500
C20 C21 1.393(7)
C20 H20 0.9500
C21 C22 1.381(7)
C21 H21 0.9500
C22 C23 1.391(7)
C22 H22 0.9500
C23 C24 1.463(6)
C24 C25 1.339(6)
C24 H24 0.9500
C25 C26 1.451(6)
C25 H25 0.9500
C26 C27 1.384(6)
C27 C28 1.380(7)
C27 H1 0.9500
C28 C29 1.393(7)
C28 H28 0.9500
C29 C30 1.411(6)
C30 C31 1.328(6)
C30 H30 0.9500
C31 C32 1.460(6)
C31 H31 0.9500
C32 C33 1.401(6)
C32 C37 1.422(6)
C33 C34 1.362(7)
C33 H33 0.9500
C34 C35 1.388(7)
C34 H34 0.9500
C35 C36 1.404(7)
C35 H35 0.9500
C36 C37 1.378(7)
C36 H36 0.9500
C37 C39 1.470(6)
C38 C39 1.331(6)
C38 C40 1.437(6)
C38 H38 0.9500
C39 H39 0.9500
C40 C41 1.394(6)
C41 C42 1.394(6)
C41 H41 0.9500
C42 C43 1.396(6)
C42 H42 0.9500
C43 C44 1.417(7)
C44 C45 1.342(6)
C44 H44 0.9500
C45 C46 1.465(7)
C45 H45 0.9500
C46 C49 1.397(7)
C46 C47 1.410(6)
C47 C52 1.387(8)
C47 C48 1.474(7)
C48 H48 0.9500
C49 C50 1.376(8)
C49 H49 0.9500
C50 C51 1.366(8)
C50 H50 0.9500
C51 C52 1.403(8)
C51 H51 0.9500
C52 H52 0.9500
C53 C54 1.359(9)
C53 H53 0.9500
C54 C55 1.361(9)
C54 H54 0.9500
C55 C56 1.406(9)
C55 H55 0.9500
C56 H56 0.9500
O1 C60 1.407(11)
O1 C57 1.391(12)
C57 C58 1.448(15)
C57 H57A 0.9900
C57 H57B 0.9900
C58 C59 1.609(17)
C58 H58A 0.9900
C58 H58B 0.9900
C59 C60 1.394(18)
C59 H59A 0.9900
C59 H59B 0.9900
C60 H60A 0.9900
C60 H60B 0.9900
O1A C60A 1.410(13)
O1A C57A 1.395(13)
C57A C58A 1.444(15)
C57A H57C 0.9900
C57A H57D 0.9900
C58A C59A 1.609(18)
C58A H58C 0.9900
C58A H58D 0.9900
C59A C60A 1.391(19)
C59A H59C 0.9900
C59A H59D 0.9900
C60A H60C 0.9900
C60A H60D 0.9900
O2 C61 1.385(13)
O2 C64 1.519(15)
C61 C62 1.533(16)
C61 H61A 0.9900
C61 H61B 0.9900
C62 C63 1.482(17)
C62 H62A 0.9900
C62 H62B 0.9900
C63 C64 1.365(16)
C63 H63A 0.9900
C63 H63B 0.9900
C64 H64A 0.9900
C64 H64B 0.9900
O2A C61A 1.391(15)
O2A C64A 1.523(17)
C61A C62A 1.535(18)
C61A H61C 0.9900
C61A H61D 0.9900
C62A C63A 1.490(19)
C62A H62C 0.9900
C62A H62D 0.9900
C63A C64A 1.375(18)
C63A H63C 0.9900
C63A H63D 0.9900
C64A H64C 0.9900
C64A H64D 0.9900
N5 C65 1.128(7)
C65 C66 1.446(9)
C66 H66A 0.9800
C66 H66B 0.9800
C66 H66C 0.9800
N6 C67 1.114(6)
C67 C68 1.459(7)
C68 H68A 0.9800
C68 H68B 0.9800
C68 H68C 0.9800
N7 C69 1.167(7)
C69 C70 1.468(8)
C70 H70A 0.9800
C70 H70B 0.9800
C70 H70C 0.9800

loop_
_geom_hbond_atom_site_label_D
_geom_hbond_atom_site_label_H
_geom_hbond_atom_site_label_A
_geom_hbond_distance_DH
_geom_hbond_distance_HA
_geom_hbond_distance_DA
_geom_hbond_angle_DHA
N1 H1N N5 0.88 2.13 3.012(6) 178
N2 H2N N6 0.88 2.16 3.018(6) 166
N3 H3N O1 0.88 2.04 2.901(12) 166
N3 H3N O1A 0.88 2.06 2.933(18) 170
N4 H4N N7 0.88 2.28 3.161(7) 178

loop_
_geom_torsion_atom_site_label_1
_geom_torsion_atom_site_label_2
_geom_torsion_atom_site_label_3
_geom_torsion_atom_site_label_4
_geom_torsion
C5 N4 C2 C3 1.9(8)
C5 N4 C2 C1 -176.7(7)
C48 C1 C2 N4 -0.1(12)
C48 C1 C2 C3 -178.4(7)
N4 C2 C3 C4 -2.2(9)
C1 C2 C3 C4 176.4(7)
C2 C3 C4 C5 1.8(10)
C3 C4 C5 N4 -0.6(9)
C3 C4 C5 C6 -175.8(8)
C2 N4 C5 C4 -0.8(8)
C2 N4 C5 C6 174.5(7)
C4 C5 C6 C7 179.0(9)
N4 C5 C6 C7 4.7(14)
C5 C6 C7 C8 179.2(8)
C6 C7 C8 C53 -32.6(12)
C6 C7 C8 C9 151.9(8)
C53 C8 C9 C56 1.9(10)
C7 C8 C9 C56 177.4(6)
C53 C8 C9 C10 177.8(6)
C7 C8 C9 C10 -6.6(10)
C56 C9 C10 C11 -33.9(10)
C8 C9 C10 C11 150.2(6)
C9 C10 C11 C12 176.3(5)
C16 N3 C12 C13 2.5(5)
C16 N3 C12 C11 -173.4(4)
C10 C11 C12 N3 1.0(8)
C10 C11 C12 C13 -173.8(5)
N3 C12 C13 C14 -1.7(6)
C11 C12 C13 C14 173.6(5)
C12 C13 C14 C16 0.5(6)
C12 N3 C16 C14 -2.2(5)
C12 N3 C16 C15 177.2(4)
C13 C14 C16 N3 1.0(5)
C13 C14 C16 C15 -178.2(5)
C17 C15 C16 N3 172.8(4)
C17 C15 C16 C14 -8.0(8)
C16 C15 C17 C18 175.4(4)
C15 C17 C18 C23 152.9(4)
C15 C17 C18 C19 -28.6(7)
C23 C18 C19 C20 1.0(7)
C17 C18 C19 C20 -177.5(4)
C18 C19 C20 C21 1.5(7)
C19 C20 C21 C22 -2.4(7)
C20 C21 C22 C23 0.7(7)
C21 C22 C23 C18 1.8(7)
C21 C22 C23 C24 -176.0(4)
C19 C18 C23 C22 -2.6(6)
C17 C18 C23 C22 175.9(4)
C19 C18 C23 C24 175.2(4)
C17 C18 C23 C24 -6.3(6)
C22 C23 C24 C25 -17.5(7)
C18 C23 C24 C25 164.8(4)
C23 C24 C25 C26 178.1(4)
C29 N1 C26 C27 -0.7(5)
C29 N1 C26 C25 177.0(4)
C24 C25 C26 N1 -3.1(7)
C24 C25 C26 C27 174.2(5)
N1 C26 C27 C28 1.1(6)
C25 C26 C27 C28 -176.5(5)
C26 C27 C28 C29 -1.1(6)
C26 N1 C29 C28 0.0(5)
C26 N1 C29 C30 179.9(4)
C27 C28 C29 N1 0.6(5)
C27 C28 C29 C30 -179.2(5)
N1 C29 C30 C31 -9.1(7)
C28 C29 C30 C31 170.8(5)
C29 C30 C31 C32 174.4(4)
C30 C31 C32 C33 -31.7(6)
C30 C31 C32 C37 152.0(4)
C37 C32 C33 C34 0.0(6)
C31 C32 C33 C34 -176.5(4)
C32 C33 C34 C35 -0.5(7)
C33 C34 C35 C36 -0.2(7)
C34 C35 C36 C37 1.4(7)
C35 C36 C37 C32 -1.9(6)
C35 C36 C37 C39 176.2(4)
C33 C32 C37 C36 1.2(6)
C31 C32 C37 C36 177.6(4)
C33 C32 C37 C39 -176.9(3)
C31 C32 C37 C39 -0.6(6)
C40 C38 C39 C37 -173.7(4)
C36 C37 C39 C38 -24.1(6)
C32 C37 C39 C38 153.9(4)
C43 N2 C40 C41 -1.3(4)
C43 N2 C40 C38 174.9(3)
C39 C38 C40 N2 -6.4(6)
C39 C38 C40 C41 168.9(4)
N2 C40 C41 C42 0.5(4)
C38 C40 C41 C42 -175.5(4)
C40 C41 C42 C43 0.5(5)
C40 N2 C43 C42 1.5(4)
C40 N2 C43 C44 -179.7(3)
C41 C42 C43 N2 -1.2(4)
C41 C42 C43 C44 -179.7(4)
N2 C43 C44 C45 166.7(4)
C42 C43 C44 C45 -14.9(7)
C43 C44 C45 C46 175.6(4)
C44 C45 C46 C49 -26.0(7)
C44 C45 C46 C47 155.8(5)
C49 C46 C47 C52 2.3(8)
C45 C46 C47 C52 -179.5(5)
C49 C46 C47 C48 -178.3(5)
C45 C46 C47 C48 0.0(8)
C2 C1 C48 C47 179.0(6)
C52 C47 C48 C1 -29.0(10)
C46 C47 C48 C1 151.5(6)
C47 C46 C49 C50 -2.2(9)
C45 C46 C49 C50 179.4(6)
C46 C49 C50 C51 -0.5(11)
C49 C50 C51 C52 3.1(12)
C46 C47 C52 C51 0.4(10)
C48 C47 C52 C51 -179.1(6)
C50 C51 C52 C47 -3.1(12)
C9 C8 C53 C54 -3.6(11)
C7 C8 C53 C54 -179.1(6)
C8 C53 C54 C55 3.7(11)
C53 C54 C55 C56 -1.9(11)
C8 C9 C56 C55 -0.2(11)
C10 C9 C56 C55 -176.2(6)
C54 C55 C56 C9 0.1(11)
C60 O1 C57 C58 13(3)
O1 C57 C58 C59 -34(2)
C57 C58 C59 C60 41(2)
C57 O1 C60 C59 17(3)
C58 C59 C60 O1 -36(3)
C60A O1A C57A C58A 27(4)
O1A C57A C58A C59A -5(3)
C57A C58A C59A C60A -18(3)
C57A O1A C60A C59A -42(4)
C58A C59A C60A O1A 36(3)
C64 O2 C61 C62 -4.2(16)
O2 C61 C62 C63 -3.8(16)
C61 C62 C63 C64 11.4(16)
C62 C63 C64 O2 -14.0(15)
C61 O2 C64 C63 11.4(15)
C64A O2A C61A C62A -5(4)
O2A C61A C62A C63A 23(3)
C61A C62A C63A C64A -36(3)
C62A C63A C64A O2A 34(3)
C61A O2A C64A C63A -18(4)

loop_
_platon_squeeze_void_nr
_platon_squeeze_void_average_x
_platon_squeeze_void_average_y
_platon_squeeze_void_average_z
_platon_squeeze_void_volume
_platon_squeeze_void_count_electrons
_platon_squeeze_void_content
1 0.265 0.241 0.082 190 37 ' '
2 0.265 0.259 0.582 190 37 ' '
3 0.735 0.759 0.918 190 37 ' '
4 0.735 0.741 0.418 190 38 ' '
